data_7243942
loop_
_publ_author_name
'Ito, Sho'
'White, Fraser J.'
'Okunishi, Eiji'
'Aoyama, Yoshitaka'
'Yamano, Akihito'
'Sato, Hiroyasu'
'Ferrara, Joseph D.'
'Jasnowski, Micha\/l'
'Meyer, Mathias'

_publ_section_title
;
 Structure determination of small molecule compounds by an electron
 diffractometer for 3D ED/MicroED
;
_journal_issue 48
_journal_name_full CrystEngComm
_journal_page_first 8622
_journal_page_last 8630
_journal_paper_doi 10.1039/D1CE01172C
_journal_volume 23
_journal_year 2021
_chemical_formula_moiety 'C9 H12 N3 O5'
_chemical_formula_sum 'C9 H12 N3 O5'
_chemical_formula_weight 242.22
_chemical_name_systematic 4-amino-1-[(2R,3R,4S,5R)-3,4-dihydroxy-5-(hydroxymethyl)oxolan-2-yl]pyrimidin-2-one
_space_group_crystal_system orthorhombic
_space_group_IT_number 19
_space_group_name_Hall 'P 2ac 2ab'
_space_group_name_H-M_alt 'P 21 21 21'
_atom_sites_solution_hydrogens geom
_audit_creation_date 2021-07-13
_audit_creation_method
;
Olex2 1.3
(compiled 2020.11.12 svn.r5f609507 for OlexSys, GUI svn.r6272)
;
_audit_update_record
;
2021-08-31 deposited with the CCDC.	2021-10-26 downloaded from the CCDC.
;
_cell_angle_alpha 90
_cell_angle_beta 90
_cell_angle_gamma 90
_cell_formula_units_Z 4
_cell_length_a 5.1022(18)
_cell_length_b 13.858(5)
_cell_length_c 14.596(5)
_cell_measurement_reflns_used 638
_cell_measurement_temperature 293
_cell_measurement_theta_max 0.7567
_cell_measurement_theta_min 0.1038
_cell_volume 1032.0(6)
_computing_cell_refinement 'CrysAlisPro 1.171.42.13a (Rigaku OD, 2021)'
_computing_data_collection 'CrysAlisPro 1.171.42.13a (Rigaku OD, 2021)'
_computing_data_reduction 'CrysAlisPro 1.171.42.13a (Rigaku OD, 2021)'
_computing_molecular_graphics 'Olex2 1.3 (Dolomanov et al., 2009)'
_computing_publication_material 'Olex2 1.3 (Dolomanov et al., 2009)'
_computing_structure_refinement 'SHELXL 2018/3 (Sheldrick, 2015)'
_computing_structure_solution 'SHELXT 2018/2 (Sheldrick, 2018)'
_diffrn_ambient_temperature 293.0
_diffrn_detector 'Rigaku HyPix-ED area detector'
_diffrn_detector_area_resol_mean 10.0
_diffrn_detector_type 'HPC area detector'
_diffrn_measured_fraction_theta_full 0.869
_diffrn_measured_fraction_theta_max 0.869
_diffrn_measurement_details
;
List of Runs (angles in degrees, time in seconds):

  # Type    Start    End  Width  t~exp~   \w     \q     \k     \f   Frames
#--------------------------------------------------------------------------
  1  \w    -44.00  45.00   1.00    2.00    --    0.00   0.00   0.00   89
;
_diffrn_measurement_device 'Electron diffractometer'
_diffrn_measurement_device_type Synergy-ED
_diffrn_measurement_method 'continuous rotation'
_diffrn_radiation_probe electron
_diffrn_radiation_type '200 keV electrons'
_diffrn_radiation_wavelength 0.0251
_diffrn_reflns_av_R_equivalents 0.1443
_diffrn_reflns_av_unetI/netI 0.2213
_diffrn_reflns_Laue_measured_fraction_full 0.869
_diffrn_reflns_Laue_measured_fraction_max 0.869
_diffrn_reflns_limit_h_max 5
_diffrn_reflns_limit_h_min -4
_diffrn_reflns_limit_k_max 14
_diffrn_reflns_limit_k_min -14
_diffrn_reflns_limit_l_max 15
_diffrn_reflns_limit_l_min -15
_diffrn_reflns_number 2358
_diffrn_reflns_point_group_measured_fraction_full 0.874
_diffrn_reflns_point_group_measured_fraction_max 0.874
_diffrn_reflns_theta_full 0.757
_diffrn_reflns_theta_max 0.757
_diffrn_reflns_theta_min 0.104
_diffrn_source 'thermionic-emission electron gun'
_diffrn_source_type LaB6
_exptl_absorpt_coefficient_mu 0.000
_exptl_absorpt_correction_T_max 1.00000
_exptl_absorpt_correction_T_min 0.55615
_exptl_absorpt_correction_type multi-scan
_exptl_absorpt_process_details
;
CrysAlisPro 1.171.42.13a (Rigaku Oxford Diffraction, 2021)
Empirical absorption correction using spherical harmonics,
implemented in SCALE3 ABSPACK scaling algorithm.
;
_exptl_crystal_colour colourless
_exptl_crystal_colour_primary colourless
_exptl_crystal_density_diffrn 1.559
_exptl_crystal_description block
_exptl_crystal_F_000 182
_exptl_crystal_size_max 0.0003
_exptl_crystal_size_mid 0.0003
_exptl_crystal_size_min 0.0003
_refine_diff_density_max 0.103
_refine_diff_density_min -0.106
_refine_diff_density_rms 0.025
_refine_ls_abs_structure_details
;
 All f" are zero, so absolute structure could not be determined
;
_refine_ls_extinction_coef 2118(51)
_refine_ls_extinction_expression Fc^*^=kFc[1+0.001xFc^2^\l^3^/sin(2\q)]^-1/4^
_refine_ls_extinction_method 'SHELXL-2018/3 (Sheldrick 2018)'
_refine_ls_goodness_of_fit_ref 1.044
_refine_ls_hydrogen_treatment constr
_refine_ls_matrix_type full
_refine_ls_number_parameters 158
_refine_ls_number_reflns 1110
_refine_ls_number_restraints 132
_refine_ls_restrained_S_all 0.990
_refine_ls_R_factor_all 0.1583
_refine_ls_R_factor_gt 0.0988
_refine_ls_shift/su_max 0.001
_refine_ls_shift/su_mean 0.000
_refine_ls_structure_factor_coef Fsqd
_refine_ls_weighting_details 'w=1/[\s^2^(Fo^2^)+(0.1016P)^2^] where P=(Fo^2^+2Fc^2^)/3'
_refine_ls_weighting_scheme calc
_refine_ls_wR_factor_gt 0.2293
_refine_ls_wR_factor_ref 0.2634
_reflns_Friedel_coverage 0.640
_reflns_Friedel_fraction_full 0.882
_reflns_Friedel_fraction_max 0.882
_reflns_number_gt 645
_reflns_number_total 1110
_reflns_threshold_expression 'I > 2\s(I)'
_cod_data_source_file d1ce01172c1.cif
_cod_data_source_block cyt2_22
_cod_depositor_comments 'Adding full bibliography for 7243939--7243951.cif.'
_cod_database_code 7243942
_shelx_shelxl_version_number 2018/3
_shelx_space_group_comment
;
The symmetry employed for this shelxl refinement is uniquely defined
by the following loop, which should always be used as a source of
symmetry information in preference to the above space-group names.
They are only intended as comments.
;
_olex2_refinement_description
;
1. Fixed Uiso
 At 1.2 times of:
  All C(H) groups, All N(H,H) groups
 At 1.5 times of:
  All O(H) groups
2. Uiso/Uaniso restraints and constraints
N12 \\sim C3 \\sim C2 \\sim C1 \\sim N11 \\sim C4: within 2A with sigma of 0.04
and sigma for terminal atoms of 0.08 within 2A
C7 \\sim C6 \\sim O14 \\sim C5 \\sim C8: within 2A with sigma of 0.04 and sigma
for terminal atoms of 0.08 within 2A
3. Rigid body (RIGU) restrains
 N12, C3, C2, C1, N11, C4
 with sigma for 1-2 distances of 0.004 and sigma for 1-3 distances of 0.004
 C7, C6, O14, C5, C8
 with sigma for 1-2 distances of 0.004 and sigma for 1-3 distances of 0.004
4.a Ternary CH refined with riding coordinates:
 C7(H7), C6(H6), C5(H5), C8(H8)
4.b Aromatic/amide H refined with riding coordinates:
 C2(H2), C9(H9), C3(H3)
4.c X=CH2 refined with riding coordinates:
 N10(H10A,H10B)
4.d Idealised tetrahedral OH refined as rotating group:
 O15(H15), O17(H17), O16(H16)
;
_olex2_submission_special_instructions 'No special instructions were received'
_oxdiff_exptl_absorpt_empirical_details
;
Empirical correction (ABSPACK) includes:
- Absorption correction using spherical harmonics
- Frame scaling
;

loop_
_space_group_symop_operation_xyz
'x, y, z'
'-x+1/2, -y, z+1/2'
'-x, y+1/2, -z+1/2'
'x+1/2, -y+1/2, -z'

loop_
_atom_site_label
_atom_site_type_symbol
_atom_site_fract_x
_atom_site_fract_y
_atom_site_fract_z
_atom_site_U_iso_or_equiv
_atom_site_adp_type
_atom_site_occupancy
_atom_site_site_symmetry_order
_atom_site_calc_flag
_atom_site_refinement_flags_posn
_atom_site_refinement_flags_adp
_atom_site_refinement_flags_occupancy
_atom_site_disorder_assembly
_atom_site_disorder_group
N11 N 0.052(4) 0.3941(9) 0.2361(8) 0.034(4) Uani 1 1 d . U . . .
C7 C 0.469(4) 0.6021(12) 0.4935(8) 0.032(4) Uani 1 1 d . U . . .
H7 H 0.348088 0.550680 0.511810 0.038 Uiso 1 1 calc R U . . .
N10 N -0.125(5) 0.2480(10) 0.2689(11) 0.061(7) Uani 1 1 d . . . . .
H10A H -0.231394 0.255865 0.223903 0.073 Uiso 1 1 calc R U . . .
H10B H -0.131367 0.196253 0.301292 0.073 Uiso 1 1 calc R U . . .
O14 O 0.755(4) 0.5135(9) 0.4042(8) 0.039(4) Uani 1 1 d . U . . .
C4 C 0.214(5) 0.4647(12) 0.2571(9) 0.035(5) Uani 1 1 d . U . . .
N12 N 0.380(4) 0.4598(8) 0.3294(9) 0.029(4) Uani 1 1 d . U . . .
O15 O 0.437(5) 0.6758(9) 0.5510(9) 0.052(7) Uani 1 1 d . . . . .
H15 H 0.433592 0.655674 0.603857 0.078 Uiso 1 1 calc R U . . .
O17 O 0.642(5) 0.4241(11) 0.5790(10) 0.066(8) Uani 1 1 d . . . . .
H17 H 0.538419 0.443978 0.617695 0.100 Uiso 1 1 calc R U . . .
C2 C 0.218(5) 0.3064(10) 0.3618(11) 0.046(6) Uani 1 1 d . U . . .
H2 H 0.219194 0.251033 0.397803 0.055 Uiso 1 1 calc R U . . .
O13 O 0.208(4) 0.5430(9) 0.2123(9) 0.045(6) Uani 1 1 d . . . . .
O16 O 0.521(5) 0.7124(8) 0.3721(9) 0.046(6) Uani 1 1 d . . . . .
H16 H 0.614438 0.732129 0.413731 0.069 Uiso 1 1 calc R U . . .
C1 C 0.051(5) 0.3163(10) 0.2884(10) 0.034(5) Uani 1 1 d . U . . .
C6 C 0.734(5) 0.5602(12) 0.4883(9) 0.035(4) Uani 1 1 d . U . . .
H6 H 0.856556 0.614560 0.486616 0.042 Uiso 1 1 calc R U . . .
C5 C 0.558(4) 0.5409(10) 0.3467(9) 0.024(4) Uani 1 1 d . U . . .
H5 H 0.632105 0.563644 0.288689 0.028 Uiso 1 1 calc R U . . .
C8 C 0.422(4) 0.6236(9) 0.3950(8) 0.025(4) Uani 1 1 d . U . . .
H8 H 0.233344 0.621650 0.382159 0.030 Uiso 1 1 calc R U . . .
C9 C 0.829(5) 0.4930(12) 0.5626(11) 0.060(8) Uani 1 1 d . . . . .
H9 H 0.989708 0.497585 0.592479 0.072 Uiso 1 1 calc R U . . .
C3 C 0.386(5) 0.3833(10) 0.3796(11) 0.048(6) Uani 1 1 d . U . . .
H3 H 0.504152 0.379416 0.428074 0.058 Uiso 1 1 calc R U . . .

loop_
_atom_site_aniso_label
_atom_site_aniso_U_11
_atom_site_aniso_U_22
_atom_site_aniso_U_33
_atom_site_aniso_U_23
_atom_site_aniso_U_13
_atom_site_aniso_U_12
N11 0.051(14) 0.026(5) 0.025(7) 0.008(5) 0.002(7) -0.005(7)
C7 0.032(14) 0.050(9) 0.014(6) 0.004(7) 0.004(7) 0.000(8)
N10 0.10(2) 0.047(8) 0.041(10) 0.021(8) -0.001(10) -0.008(12)
O14 0.045(12) 0.045(7) 0.028(6) -0.005(5) -0.007(6) 0.009(8)
C4 0.048(14) 0.037(7) 0.020(7) -0.001(7) -0.001(7) -0.012(8)
N12 0.045(14) 0.012(5) 0.031(7) -0.007(5) -0.004(6) 0.006(7)
O15 0.09(2) 0.042(8) 0.023(7) 0.009(7) 0.000(9) 0.024(10)
O17 0.12(3) 0.047(8) 0.029(8) 0.016(7) -0.019(10) 0.020(13)
C2 0.072(16) 0.019(7) 0.046(9) 0.022(7) -0.015(9) -0.013(9)
O13 0.07(2) 0.035(7) 0.025(7) -0.008(7) -0.011(8) -0.011(9)
O16 0.075(19) 0.027(6) 0.035(8) 0.011(6) -0.005(9) -0.032(9)
C1 0.056(15) 0.020(6) 0.026(8) 0.005(6) -0.003(8) -0.017(8)
C6 0.023(13) 0.055(9) 0.027(7) 0.001(7) -0.004(7) -0.001(9)
C5 0.022(12) 0.039(7) 0.010(6) -0.007(6) 0.008(6) -0.007(8)
C8 0.024(13) 0.037(7) 0.015(6) -0.002(6) -0.008(6) 0.000(8)
C9 0.08(3) 0.051(9) 0.045(11) 0.032(10) -0.035(12) -0.027(14)
C3 0.073(17) 0.033(7) 0.038(8) 0.007(7) -0.026(9) -0.013(8)

loop_
_atom_type_symbol
_atom_type_description
_atom_type_scat_dispersion_real
_atom_type_scat_dispersion_imag
_atom_type_scat_source
C C 0.0000 0.0000 'International Tables Vol C Tables 4.2.6.8 and 6.1.1.4'
H H 0.0000 0.0000 'International Tables Vol C Tables 4.2.6.8 and 6.1.1.4'
N N 0.0000 0.0000 'International Tables Vol C Tables 4.2.6.8 and 6.1.1.4'
O O 0.0000 0.0000 'International Tables Vol C Tables 4.2.6.8 and 6.1.1.4'

loop_
_geom_angle_atom_site_label_1
_geom_angle_atom_site_label_2
_geom_angle_atom_site_label_3
_geom_angle
_geom_angle_site_symmetry_1
_geom_angle_site_symmetry_3
_geom_angle_publ_flag
C4 N11 C1 118.2(15) . . ?
O15 C7 H7 107.9 . . ?
O15 C7 C6 116.7(18) . . ?
O15 C7 C8 115.7(13) . . ?
C6 C7 H7 107.9 . . ?
C6 C7 C8 100.3(12) . . ?
C8 C7 H7 107.9 . . ?
H10A N10 H10B 120.0 . . ?
C1 N10 H10A 120.0 . . ?
C1 N10 H10B 120.0 . . ?
C5 O14 C6 110.8(15) . . ?
N11 C4 N12 122.4(15) . . ?
O13 C4 N11 119.9(16) . . ?
O13 C4 N12 117.5(16) . . ?
C4 N12 C5 118.9(14) . . ?
C3 N12 C4 120.0(17) . . ?
C3 N12 C5 121.1(15) . . ?
C7 O15 H15 109.5 . . ?
C9 O17 H17 109.5 . . ?
C1 C2 H2 121.6 . . ?
C1 C2 C3 116.8(14) . . ?
C3 C2 H2 121.6 . . ?
C8 O16 H16 109.5 . . ?
N11 C1 N10 117.1(17) . . ?
N11 C1 C2 122.0(17) . . ?
N10 C1 C2 120.9(14) . . ?
C7 C6 H6 106.6 . . ?
C7 C6 C9 120.2(17) . . ?
O14 C6 C7 107.5(15) . . ?
O14 C6 H6 106.6 . . ?
O14 C6 C9 108.7(14) . . ?
C9 C6 H6 106.6 . . ?
O14 C5 N12 110.4(13) . . ?
O14 C5 H5 109.7 . . ?
O14 C5 C8 105.2(12) . . ?
N12 C5 H5 109.7 . . ?
N12 C5 C8 112.1(16) . . ?
C8 C5 H5 109.7 . . ?
C7 C8 C5 102.9(13) . . ?
C7 C8 H8 109.8 . . ?
O16 C8 C7 110.9(13) . . ?
O16 C8 C5 113.4(15) . . ?
O16 C8 H8 109.8 . . ?
C5 C8 H8 109.8 . . ?
O17 C9 C6 109(2) . . ?
O17 C9 H9 125.4 . . ?
C6 C9 H9 125.4 . . ?
N12 C3 C2 120.5(17) . . ?
N12 C3 H3 119.7 . . ?
C2 C3 H3 119.7 . . ?

loop_
_geom_bond_atom_site_label_1
_geom_bond_atom_site_label_2
_geom_bond_distance
_geom_bond_site_symmetry_2
_geom_bond_publ_flag
N11 C4 1.32(2) . ?
N11 C1 1.322(18) . ?
C7 H7 0.9800 . ?
C7 O15 1.333(18) . ?
C7 C6 1.47(3) . ?
C7 C8 1.488(19) . ?
N10 H10A 0.8600 . ?
N10 H10B 0.8600 . ?
N10 C1 1.34(3) . ?
O14 C6 1.392(19) . ?
O14 C5 1.36(2) . ?
C4 N12 1.35(2) . ?
C4 O13 1.267(18) . ?
N12 C5 1.47(2) . ?
N12 C3 1.290(18) . ?
O15 H15 0.8200 . ?
O17 H17 0.8200 . ?
O17 C9 1.37(3) . ?
C2 H2 0.9300 . ?
C2 C1 1.38(3) . ?
C2 C3 1.39(3) . ?
O16 H16 0.8200 . ?
O16 C8 1.371(19) . ?
C6 H6 0.9800 . ?
C6 C9 1.51(2) . ?
C5 H5 0.9800 . ?
C5 C8 1.51(2) . ?
C8 H8 0.9800 . ?
C9 H9 0.9300 . ?
C3 H3 0.9300 . ?

loop_
_geom_torsion_atom_site_label_1
_geom_torsion_atom_site_label_2
_geom_torsion_atom_site_label_3
_geom_torsion_atom_site_label_4
_geom_torsion
_geom_torsion_site_symmetry_1
_geom_torsion_site_symmetry_2
_geom_torsion_site_symmetry_3
_geom_torsion_site_symmetry_4
_geom_torsion_publ_flag
N11 C4 N12 C5 178.8(16) . . . . ?
N11 C4 N12 C3 1(3) . . . . ?
C7 C6 C9 O17 49(2) . . . . ?
O14 C6 C9 O17 -76(2) . . . . ?
O14 C5 C8 C7 -28.2(18) . . . . ?
O14 C5 C8 O16 91.6(17) . . . . ?
C4 N11 C1 N10 176(2) . . . . ?
C4 N11 C1 C2 -2(3) . . . . ?
C4 N12 C5 O14 -163.2(17) . . . . ?
C4 N12 C5 C8 79.9(19) . . . . ?
C4 N12 C3 C2 -2(3) . . . . ?
N12 C5 C8 C7 91.9(16) . . . . ?
N12 C5 C8 O16 -148.3(15) . . . . ?
O15 C7 C6 O14 -157.4(13) . . . . ?
O15 C7 C6 C9 78(2) . . . . ?
O15 C7 C8 O16 40(3) . . . . ?
O15 C7 C8 C5 161.7(19) . . . . ?
O13 C4 N12 C5 -5(3) . . . . ?
O13 C4 N12 C3 177.2(18) . . . . ?
C1 N11 C4 N12 0(3) . . . . ?
C1 N11 C4 O13 -175.3(18) . . . . ?
C1 C2 C3 N12 1(3) . . . . ?
C6 C7 C8 O16 -86(2) . . . . ?
C6 C7 C8 C5 35.3(16) . . . . ?
C6 O14 C5 N12 -112.6(15) . . . . ?
C6 O14 C5 C8 8.6(19) . . . . ?
C5 O14 C6 C7 15(2) . . . . ?
C5 O14 C6 C9 146(2) . . . . ?
C5 N12 C3 C2 -179.3(18) . . . . ?
C8 C7 C6 O14 -31.6(16) . . . . ?
C8 C7 C6 C9 -156.5(15) . . . . ?
C3 N12 C5 O14 14(2) . . . . ?
C3 N12 C5 C8 -102.8(19) . . . . ?
C3 C2 C1 N11 1(3) . . . . ?
C3 C2 C1 N10 -176.9(19) . . . . ?
